data_4343754
loop_
_publ_author_name
'Churchill, M.R.'
'Lashewycz, R.A.'

_publ_section_title
;
 Structural Studies on Polynuclear Osmium Carbonyl Hydrides. 13. 1,2
 Molecular Geometry of mue-Bromo-mue-hydrido-decacarbonyltriosmium,
 (mue-H) (mue-Br) Os3 (C O)10, and a Comparison of Os (mue-H) (mue-X) Os
 Bridges
;
_journal_name_full 'Inorganic Chemistry'
_journal_page_first 3261
_journal_page_last 3267
_journal_volume 18
_journal_year 1979
_chemical_formula_sum 'C10 H Br O10 Os3'
_chemical_name_systematic 'H Br Os3 (C O)10'
_space_group_IT_number 2
_symmetry_space_group_name_Hall '-P 1'
_symmetry_space_group_name_H-M 'P -1'
_cell_angle_alpha 95.606
_cell_angle_beta 92.801
_cell_angle_gamma 98.347
_cell_formula_units_Z 4
_cell_length_a 8.5736
_cell_length_b 14.0277
_cell_length_c 14.8818
_cell_volume 1758.757
_citation_journal_id_ASTM INOCAJ
_cod_data_source_file Churchill_INOCAJ_1979_880.cif
_cod_data_source_block C10H1Br1O10Os3
_cod_original_formula_sum 'C10 H1 Br1 O10 Os3'
_cod_database_code 4343754

loop_
_symmetry_equiv_pos_as_xyz
x,y,z
-x,-y,-z

loop_
_atom_site_label
_atom_site_type_symbol
_atom_site_fract_x
_atom_site_fract_y
_atom_site_fract_z
_atom_site_occupancy
_atom_site_U_iso_or_equiv
Os3 Os 0.54484 0.80488 0.08339 1 0.0
C20 C+2 -0.0444 0.3078 0.2428 1 0.0
C19 C+2 0.2711 0.3042 0.4314 1 0.0
O5 O-2 0.6844 0.8605 0.365 1 0.0
H1 H+1 0.447 0.571 0.145 1 0.0
C16 C+2 0.0065 0.2699 0.5424 1 0.0
Os1 Os 0.2922 0.65143 0.09214 1 0.0
O20 O-2 -0.1407 0.3058 0.1873 1 0.0
Br1 Br-1 0.25864 0.72156 0.25648 1 0.0
O8 O-2 0.8608 0.9388 0.1143 1 0.0
O3 O-2 0.3611 0.5606 -0.0883 1 0.0
C15 C+2 -0.2262 0.3123 0.4282 1 0.0
Os6 Os 0.12492 0.3131 0.33596 1 0.0
C14 C+2 -0.2412 0.1233 0.4984 1 0.0
C11 C+2 0.04 -0.0313 0.31 1 0.0
Os4 Os 0.08446 0.10788 0.3142 1 0.0
O10 O-2 0.3768 0.9438 0.2029 1 0.0
C2 C+2 0.151 0.7259 0.0371 1 0.0
O2 O-2 0.0664 0.7709 0.0097 1 0.0
O18 O-2 0.0926 0.5213 0.4032 1 0.0
O6 O-2 0.866 0.644 0.1781 1 0.0
C13 C+2 0.3019 0.1176 0.3539 1 0.0
C3 C+2 0.3357 0.5949 -0.0198 1 0.0
C10 C+2 0.433 0.8874 0.1574 1 0.0
Os2 Os 0.54265 0.68912 0.23002 1 0.0
C1 C+2 0.1398 0.5409 0.1099 1 0.0
Br2 Br-1 -0.21454 0.10953 0.28591 0.5 0.0
C4 C+2 0.518 0.5914 0.315 1 0.0
Br3 Br-1 0.0541 0.0825 0.4697 0.5 0.0
C17 C+2 0.2923 0.3322 0.2524 1 0.0
O12 O-2 0.1614 0.1149 0.1186 1 0.0
O14 O-2 -0.3319 0.0763 0.54 1 0.0
O9 O-2 0.7099 0.6495 -0.015 1 0.0
C18 C+2 0.1028 0.4459 0.3769 1 0.0
C6 C+2 0.7415 0.661 0.1956 1 0.0
O16 O-2 0.0778 0.3082 0.6079 1 0.0
O19 O-2 0.3639 0.3006 0.49 1 0.0
O1 O-2 0.0495 0.4742 0.1153 1 0.0
C8 C+2 0.7466 0.8905 0.1062 1 0.0
C7 C+2 0.478 0.8514 -0.0264 1 0.0
C9 C+2 0.6469 0.7065 0.0206 1 0.0
C5 C+2 0.6358 0.7959 0.3135 1 0.0
O15 O-2 -0.3049 0.3687 0.4202 1 0.0
O13 O-2 0.4314 0.1208 0.3739 1 0.0
Os5 Os -0.10124 0.20827 0.43664 1 0.0
O7 O-2 0.4394 0.8803 -0.0898 1 0.0
O4 O-2 0.5121 0.5349 0.3621 1 0.0
O17 O-2 0.3894 0.3475 0.2078 1 0.0
C12 C+2 0.1335 0.1109 0.1909 1 0.0
O11 O-2 0.0218 -0.1121 0.3064 1 0.0
